data_2016865
loop_
_publ_author_name
'Foces-Foces, C.'
'L\'opez-Rodr\'iguez, M.'

_publ_section_title
;
 Hydrogen-bonded layered structures in two
 bis(<i>tert</i>-butyldimethylsilyloxy)-substituted cyclic diol
 derivatives
;
_journal_coeditor_code GD3255
_journal_issue 12
_journal_name_full 'Acta Crystallographica Section C'
_journal_page_first o657
_journal_page_last o660
_journal_paper_doi 10.1107/S0108270108038286
_journal_volume 64
_journal_year 2008
_chemical_formula_iupac 'C20 H42 O5 Si2'
_chemical_formula_moiety 'C20 H42 O5 Si2'
_chemical_formula_sum 'C20 H42 O5 Si2'
_chemical_formula_weight 418.72
_chemical_name_systematic
;
2,6-Bis(<i>tert</i>-butyldimethylsilyloxy)-9-oxabicyclo[3.3.1]nonane-3,7-diol
;
_space_group_IT_number 14
_symmetry_cell_setting monoclinic
_symmetry_space_group_name_Hall '-P 2ybc'
_symmetry_space_group_name_H-M 'P 1 21/c 1'
_atom_sites_solution_hydrogens geom
_atom_sites_solution_primary direct
_atom_sites_solution_secondary difmap
_audit_creation_method SHELXL-97
_cell_angle_alpha 90.00
_cell_angle_beta 93.4910(10)
_cell_angle_gamma 90.00
_cell_formula_units_Z 8
_cell_length_a 27.7623(6)
_cell_length_b 14.3663(3)
_cell_length_c 12.6076(2)
_cell_measurement_temperature 150(2)
_cell_measurement_theta_max 25.0
_cell_measurement_theta_min 1.6
_cell_volume 5019.10(17)
_computing_cell_refinement 'SCALEPACK (Otwinowski & Minor, 1997)'
_computing_data_collection 'COLLECT (Nonius, 2000)'
_computing_data_reduction 'HKL DENZO and SCALEPACK (Otwinowski & Minor, 1997)'
_computing_molecular_graphics 'PLATON (Spek, 2003)'
_computing_publication_material 'WinGX (Farrugia, 1999) and PLATON (Spek, 2003)'
_computing_structure_refinement 'SHELXL97 (Sheldrick, 2008)'
_computing_structure_solution 'SIR97 (Altomare <i>et al.</i>,  1999)'
_diffrn_ambient_temperature 150(2)
_diffrn_detector_area_resol_mean 9
_diffrn_measured_fraction_theta_full 0.991
_diffrn_measured_fraction_theta_max 0.991
_diffrn_measurement_device '95mm CCD camera on \k-goniostat'
_diffrn_measurement_device_type 'Nonius KappaCCD'
_diffrn_measurement_method '\f and \w'
_diffrn_radiation_monochromator 'horizontally mounted graphite crystal'
_diffrn_radiation_source 'fine-focus sealed tube'
_diffrn_radiation_type MoK\a
_diffrn_radiation_wavelength 0.71070
_diffrn_reflns_av_R_equivalents 0.0592
_diffrn_reflns_av_sigmaI/netI 0.0563
_diffrn_reflns_limit_h_max 35
_diffrn_reflns_limit_h_min -35
_diffrn_reflns_limit_k_max 18
_diffrn_reflns_limit_k_min -18
_diffrn_reflns_limit_l_max 16
_diffrn_reflns_limit_l_min -15
_diffrn_reflns_number 33413
_diffrn_reflns_theta_full 27.00
_diffrn_reflns_theta_max 27.00
_diffrn_reflns_theta_min 1.47
_exptl_absorpt_coefficient_mu 0.166
_exptl_absorpt_correction_T_max 0.9676
_exptl_absorpt_correction_T_min 0.9072
_exptl_absorpt_correction_type multi-scan
_exptl_absorpt_process_details '(PLATON; Spek, 2003)'
_exptl_crystal_colour colourless
_exptl_crystal_density_diffrn 1.108
_exptl_crystal_density_method 'not measured'
_exptl_crystal_description block
_exptl_crystal_F_000 1840
_exptl_crystal_size_max 0.60
_exptl_crystal_size_mid 0.37
_exptl_crystal_size_min 0.20
_refine_diff_density_max 1.033
_refine_diff_density_min -0.348
_refine_ls_extinction_method none
_refine_ls_goodness_of_fit_ref 1.097
_refine_ls_hydrogen_treatment constr
_refine_ls_matrix_type full
_refine_ls_number_parameters 492
_refine_ls_number_reflns 10858
_refine_ls_number_restraints 0
_refine_ls_restrained_S_all 1.097
_refine_ls_R_factor_all 0.0765
_refine_ls_R_factor_gt 0.0633
_refine_ls_shift/su_max 0.008
_refine_ls_shift/su_mean 0.000
_refine_ls_structure_factor_coef Fsqd
_refine_ls_weighting_details 'calc w=1/[\s^2^(Fo^2^)+(0.0367P)^2^+8.9514P] where P=(Fo^2^+2Fc^2^)/3'
_refine_ls_weighting_scheme calc
_refine_ls_wR_factor_gt 0.1410
_refine_ls_wR_factor_ref 0.1570
_reflns_number_gt 9400
_reflns_number_total 10858
_reflns_threshold_expression I>2\s(I)
_cod_data_source_file gd3255.cif
_cod_data_source_block I
_cod_depositor_comments
;
The following automatic conversions were performed:
'_symmetry_cell_setting' value 'Monoclinic' changed to 'monoclinic'
according to '/home/saulius/struct/CIF-dictionaries/cif_core.dic'
dictionary named 'cif_core.dic' version 2.4.1 from 2010-06-29.

Automatic conversion script
Id: cif_fix_enum 1527 2010-12-29 10:47:43Z saulius 

The following automatic conversions were performed:

'_symmetry_cell_setting' value 'Monoclinic' changed to 'monoclinic'
according to /home/saulius/struct/CIF-dictionaries/cif_core.dic
dictionary named 'cif_core.dic' version 2.4.1 from 2010-06-29.

Automatic conversion script
Id: cif_fix_values 1715 2011-07-08 13:25:40Z adriana 
;
_cod_original_sg_symbol_H-M 'P 21/c'
_cod_database_code 2016865
_cod_database_fobs_code 2016865

loop_
_symmetry_equiv_pos_as_xyz
'x, y, z'
'-x, y+1/2, -z+1/2'
'-x, -y, -z'
'x, -y-1/2, z-1/2'

loop_
_atom_site_type_symbol
_atom_site_label
_atom_site_fract_x
_atom_site_fract_y
_atom_site_fract_z
_atom_site_U_iso_or_equiv
_atom_site_adp_type
_atom_site_calc_flag
_atom_site_refinement_flags
_atom_site_occupancy
Si Si1A 0.62322(2) 0.15526(5) 0.09256(5) 0.01736(15) Uani d . 1
Si Si2A 0.34763(3) 0.07225(5) 0.38218(6) 0.02451(17) Uani d . 1
O O1A 0.51852(6) 0.18552(12) 0.38922(13) 0.0192(4) Uani d . 1
O O2A 0.50439(7) 0.32565(11) 0.11015(13) 0.0205(4) Uani d . 1
H H2OA 0.5147 0.3111 0.0511 0.025 Uiso calc R 1
O O3A 0.43981(7) -0.04056(13) 0.26272(16) 0.0294(4) Uani d . 1
H H3OA 0.4501 -0.0702 0.3169 0.035 Uiso calc R 1
O O4A 0.56665(6) 0.15594(12) 0.12753(14) 0.0203(4) Uani d . 1
O O5A 0.39227(7) 0.12948(13) 0.32984(15) 0.0261(4) Uani d . 1
C C1A 0.54145(9) 0.13644(16) 0.30629(19) 0.0168(5) Uani d . 1
H H1A 0.5751 0.1216 0.3341 0.020 Uiso calc R 1
C C2A 0.54543(9) 0.20279(16) 0.21221(18) 0.0150(5) Uani d . 1
H H2A 0.5670 0.2556 0.2357 0.018 Uiso calc R 1
C C3A 0.49722(9) 0.24283(16) 0.17101(19) 0.0168(5) Uani d . 1
H H3A 0.4796 0.1956 0.1250 0.020 Uiso calc R 1
C C4A 0.46592(9) 0.27055(17) 0.2616(2) 0.0200(5) Uani d . 1
H H4A1 0.4319 0.2736 0.2335 0.024 Uiso calc R 1
H H4A2 0.4754 0.3338 0.2860 0.024 Uiso calc R 1
C C5A 0.46904(9) 0.20507(17) 0.35777(19) 0.0186(5) Uani d . 1
H H5A 0.4555 0.2399 0.4179 0.022 Uiso calc R 1
C C6A 0.44193(9) 0.11188(17) 0.3488(2) 0.0208(5) Uani d . 1
H H6A 0.4467 0.0789 0.4185 0.025 Uiso calc R 1
C C7A 0.46139(9) 0.04997(17) 0.2636(2) 0.0214(5) Uani d . 1
H H7A 0.4536 0.0797 0.1929 0.026 Uiso calc R 1
C C8A 0.51610(9) 0.04350(17) 0.2809(2) 0.0223(5) Uani d . 1
H H8A1 0.5292 0.0171 0.2161 0.027 Uiso calc R 1
H H8A2 0.5240 -0.0003 0.3400 0.027 Uiso calc R 1
C C9A 0.62242(11) 0.1977(2) -0.0462(2) 0.0296(6) Uani d . 1
H H9A1 0.6546 0.1903 -0.0732 0.036 Uiso calc R 1
H H9A2 0.6134 0.2636 -0.0484 0.036 Uiso calc R 1
H H9A3 0.5989 0.1617 -0.0904 0.036 Uiso calc R 1
C C10A 0.66117(10) 0.2319(2) 0.1827(2) 0.0323(7) Uani d . 1
H H0A1 0.6484 0.2955 0.1790 0.039 Uiso calc R 1
H H0A2 0.6944 0.2317 0.1606 0.039 Uiso calc R 1
H H0A3 0.6606 0.2088 0.2557 0.039 Uiso calc R 1
C C11A 0.64595(11) 0.0314(2) 0.0980(2) 0.0282(6) Uani d . 1
C C12A 0.64914(13) -0.0052(2) 0.2133(3) 0.0411(8) Uani d . 1
H H21A 0.6624 -0.0685 0.2148 0.049 Uiso calc R 1
H H22A 0.6168 -0.0061 0.2406 0.049 Uiso calc R 1
H H23A 0.6702 0.0356 0.2579 0.049 Uiso calc R 1
C C13A 0.61177(14) -0.0303(2) 0.0290(3) 0.0453(9) Uani d . 1
H H31A 0.6103 -0.0076 -0.0444 0.054 Uiso calc R 1
H H32A 0.5795 -0.0283 0.0561 0.054 Uiso calc R 1
H H33A 0.6237 -0.0945 0.0311 0.054 Uiso calc R 1
C C14A 0.69673(12) 0.0273(3) 0.0560(3) 0.0444(8) Uani d . 1
H H41A 0.6956 0.0509 -0.0170 0.053 Uiso calc R 1
H H42A 0.7082 -0.0372 0.0573 0.053 Uiso calc R 1
H H43A 0.7188 0.0658 0.1011 0.053 Uiso calc R 1
C C15A 0.31010(14) 0.0192(3) 0.2708(3) 0.0504(9) Uani d . 1
H H51A 0.2994 0.0678 0.2201 0.060 Uiso calc R 1
H H52A 0.2819 -0.0110 0.2988 0.060 Uiso calc R 1
H H53A 0.3292 -0.0272 0.2348 0.060 Uiso calc R 1
C C16A 0.37054(11) -0.0187(2) 0.4781(3) 0.0352(7) Uani d . 1
H H61A 0.3432 -0.0496 0.5089 0.042 Uiso calc R 1
H H62A 0.3910 0.0105 0.5348 0.042 Uiso calc R 1
H H63A 0.3894 -0.0646 0.4409 0.042 Uiso calc R 1
C C17A 0.31292(12) 0.1623(2) 0.4541(3) 0.0401(8) Uani d . 1
C C18A 0.29603(14) 0.2400(3) 0.3748(4) 0.0599(12) Uani d . 1
H H81A 0.2768 0.2124 0.3151 0.072 Uiso calc R 1
H H82A 0.3243 0.2712 0.3483 0.072 Uiso calc R 1
H H83A 0.2764 0.2853 0.4110 0.072 Uiso calc R 1
C C19A 0.34559(15) 0.2047(3) 0.5444(3) 0.0518(10) Uani d . 1
H H91A 0.3286 0.2561 0.5770 0.062 Uiso calc R 1
H H92A 0.3753 0.2281 0.5156 0.062 Uiso calc R 1
H H93A 0.3537 0.1570 0.5980 0.062 Uiso calc R 1
C C20A 0.26874(14) 0.1188(3) 0.5028(4) 0.0638(13) Uani d . 1
H H04A 0.2795 0.0718 0.5554 0.077 Uiso calc R 1
H H05A 0.2480 0.0895 0.4466 0.077 Uiso calc R 1
H H06A 0.2506 0.1674 0.5375 0.077 Uiso calc R 1
Si Si1B 0.12197(3) 0.16793(5) 0.14236(6) 0.02083(16) Uani d . 1
Si Si2B -0.15879(3) 0.11154(5) 0.40235(6) 0.02052(16) Uani d . 1
O O1B 0.01605(6) 0.21637(12) 0.42603(13) 0.0202(4) Uani d . 1
O O2B 0.00297(7) 0.33216(12) 0.13249(13) 0.0212(4) Uani d . 1
H H2OB 0.0111 0.3112 0.0740 0.025 Uiso calc R 1
O O3B -0.06514(7) -0.01407(13) 0.33145(19) 0.0352(5) Uani d . 1
H H3OB -0.0446 -0.0571 0.3337 0.042 Uiso calc R 1
O O4B 0.06432(6) 0.16380(12) 0.16927(14) 0.0204(4) Uani d . 1
O O5B -0.11080(6) 0.16570(13) 0.36060(15) 0.0241(4) Uani d . 1
C C1B 0.03861(9) 0.15929(17) 0.34878(19) 0.0187(5) Uani d . 1
H H1B 0.0722 0.1461 0.3782 0.022 Uiso calc R 1
C C2B 0.04312(9) 0.21779(16) 0.24851(18) 0.0164(5) Uani d . 1
H H2B 0.0650 0.2715 0.2668 0.020 Uiso calc R 1
C C3B -0.00483(9) 0.25627(16) 0.20325(18) 0.0161(5) Uani d . 1
H H3B -0.0233 0.2059 0.1639 0.019 Uiso calc R 1
C C4B -0.03499(9) 0.29478(17) 0.2909(2) 0.0199(5) Uani d . 1
H H4B1 -0.0234 0.3582 0.3096 0.024 Uiso calc R 1
H H4B2 -0.0690 0.3001 0.2628 0.024 Uiso calc R 1
C C5B -0.03343(9) 0.23616(17) 0.39119(19) 0.0192(5) Uani d . 1
H H5B -0.0470 0.2755 0.4477 0.023 Uiso calc R 1
C C6B -0.06192(9) 0.14477(18) 0.3881(2) 0.0199(5) Uani d . 1
H H6B -0.0600 0.1182 0.4616 0.024 Uiso calc R 1
C C7B -0.04169(9) 0.07275(17) 0.3143(2) 0.0219(5) Uani d . 1
H H7B -0.0488 0.0927 0.2390 0.026 Uiso calc R 1
C C8B 0.01289(9) 0.06545(17) 0.3362(2) 0.0226(5) Uani d . 1
H H8B1 0.0266 0.0310 0.2770 0.027 Uiso calc R 1
H H8B2 0.0196 0.0287 0.4019 0.027 Uiso calc R 1
C C9B 0.13529(12) 0.2831(2) 0.0841(3) 0.0417(8) Uani d . 1
H H9B1 0.1697 0.2868 0.0713 0.050 Uiso calc R 1
H H9B2 0.1271 0.3325 0.1336 0.050 Uiso calc R 1
H H9B3 0.1161 0.2909 0.0168 0.050 Uiso calc R 1
C C10B 0.16158(12) 0.1523(3) 0.2656(3) 0.0552(11) Uani d . 1
H H01B 0.1953 0.1486 0.2472 0.066 Uiso calc R 1
H H02B 0.1527 0.0947 0.3013 0.066 Uiso calc R 1
H H03B 0.1576 0.2053 0.3132 0.066 Uiso calc R 1
C C11B 0.12892(11) 0.0693(2) 0.0465(3) 0.0348(7) Uani d . 1
C C12B 0.1096(2) -0.0193(3) 0.0946(5) 0.0892(19) Uani d . 1
H H21B 0.0813 -0.0045 0.1342 0.107 Uiso calc R 1
H H22B 0.1347 -0.0470 0.1428 0.107 Uiso calc R 1
H H23B 0.1005 -0.0636 0.0377 0.107 Uiso calc R 1
C C13B 0.10054(17) 0.0907(4) -0.0586(3) 0.0699(14) Uani d . 1
H H31B 0.1024 0.0374 -0.1066 0.084 Uiso calc R 1
H H32B 0.1143 0.1458 -0.0913 0.084 Uiso calc R 1
H H33B 0.0667 0.1028 -0.0451 0.084 Uiso calc R 1
C C14B 0.18200(13) 0.0568(3) 0.0234(3) 0.0547(10) Uani d . 1
H H41B 0.1846 0.0116 -0.0342 0.066 Uiso calc R 1
H H42B 0.2001 0.0341 0.0874 0.066 Uiso calc R 1
H H43B 0.1953 0.1166 0.0022 0.066 Uiso calc R 1
C C15B -0.18606(12) 0.0388(2) 0.2926(3) 0.0385(7) Uani d . 1
H H51B -0.1625 -0.0076 0.2719 0.046 Uiso calc R 1
H H52B -0.1952 0.0785 0.2315 0.046 Uiso calc R 1
H H53B -0.2148 0.0073 0.3165 0.046 Uiso calc R 1
C C16B -0.14243(11) 0.0394(2) 0.5218(2) 0.0338(7) Uani d . 1
H H61B -0.1253 0.0779 0.5759 0.041 Uiso calc R 1
H H62B -0.1216 -0.0121 0.5020 0.041 Uiso calc R 1
H H63B -0.1718 0.0143 0.5502 0.041 Uiso calc R 1
C C17B -0.20159(10) 0.2073(2) 0.4374(2) 0.0295(6) Uani d . 1
C C18B -0.21000(12) 0.2745(2) 0.3432(3) 0.0414(8) Uani d . 1
H H81B -0.2311 0.3254 0.3634 0.050 Uiso calc R 1
H H82B -0.2253 0.2409 0.2824 0.050 Uiso calc R 1
H H83B -0.1790 0.3000 0.3238 0.050 Uiso calc R 1
C C19B -0.18007(15) 0.2617(2) 0.5336(3) 0.0481(9) Uani d . 1
H H91B -0.2010 0.3147 0.5477 0.058 Uiso calc R 1
H H92B -0.1479 0.2844 0.5186 0.058 Uiso calc R 1
H H93B -0.1776 0.2209 0.5959 0.058 Uiso calc R 1
C C20B -0.25025(12) 0.1653(3) 0.4643(3) 0.0511(10) Uani d . 1
H H04B -0.2460 0.1287 0.5297 0.061 Uiso calc R 1
H H05B -0.2624 0.1250 0.4059 0.061 Uiso calc R 1
H H06B -0.2734 0.2155 0.4744 0.061 Uiso calc R 1

loop_
_atom_site_aniso_label
_atom_site_aniso_U_11
_atom_site_aniso_U_22
_atom_site_aniso_U_33
_atom_site_aniso_U_12
_atom_site_aniso_U_13
_atom_site_aniso_U_23
Si1A 0.0164(3) 0.0219(3) 0.0140(3) 0.0020(3) 0.0025(2) 0.0010(3)
Si2A 0.0172(4) 0.0259(4) 0.0304(4) -0.0036(3) 0.0014(3) 0.0051(3)
O1A 0.0193(9) 0.0257(9) 0.0126(8) -0.0026(7) 0.0019(7) -0.0005(7)
O2A 0.0294(10) 0.0191(8) 0.0137(8) 0.0032(7) 0.0061(7) 0.0028(7)
O3A 0.0286(11) 0.0221(9) 0.0371(12) -0.0096(8) -0.0007(9) 0.0007(8)
O4A 0.0192(9) 0.0232(9) 0.0189(9) -0.0004(7) 0.0057(7) -0.0055(7)
O5A 0.0155(9) 0.0303(10) 0.0328(11) -0.0002(8) 0.0036(8) 0.0093(8)
C1A 0.0159(12) 0.0200(11) 0.0147(12) 0.0004(9) 0.0023(9) 0.0011(9)
C2A 0.0166(12) 0.0154(10) 0.0133(11) -0.0010(9) 0.0043(9) -0.0028(9)
C3A 0.0189(12) 0.0171(11) 0.0143(12) -0.0002(9) 0.0013(9) 0.0003(9)
C4A 0.0177(12) 0.0223(12) 0.0206(13) 0.0031(10) 0.0052(10) 0.0015(10)
C5A 0.0178(12) 0.0249(12) 0.0134(11) -0.0006(10) 0.0053(9) -0.0017(9)
C6A 0.0166(12) 0.0247(12) 0.0215(13) -0.0034(10) 0.0032(10) 0.0060(10)
C7A 0.0212(13) 0.0201(12) 0.0229(13) -0.0066(10) 0.0017(10) 0.0017(10)
C8A 0.0226(14) 0.0193(12) 0.0251(14) -0.0028(10) 0.0036(11) 0.0010(10)
C9A 0.0271(15) 0.0423(16) 0.0200(14) 0.0043(12) 0.0056(11) 0.0104(12)
C10A 0.0233(15) 0.0455(17) 0.0283(15) -0.0060(13) 0.0032(12) -0.0092(13)
C11A 0.0295(15) 0.0296(14) 0.0260(14) 0.0106(12) 0.0061(12) 0.0013(11)
C12A 0.049(2) 0.0359(16) 0.0392(18) 0.0178(15) 0.0098(15) 0.0138(14)
C13A 0.056(2) 0.0283(15) 0.052(2) 0.0053(15) 0.0089(17) -0.0135(15)
C14A 0.0365(19) 0.051(2) 0.047(2) 0.0206(16) 0.0159(15) 0.0070(16)
C15A 0.046(2) 0.056(2) 0.047(2) -0.0237(18) -0.0091(17) 0.0002(17)
C16A 0.0298(16) 0.0324(15) 0.0443(19) 0.0013(13) 0.0095(14) 0.0140(13)
C17A 0.0274(16) 0.0319(15) 0.063(2) -0.0012(13) 0.0192(15) 0.0022(15)
C18A 0.036(2) 0.0361(19) 0.108(4) 0.0087(15) 0.008(2) 0.013(2)
C19A 0.066(3) 0.0418(19) 0.051(2) -0.0066(18) 0.0246(19) -0.0104(16)
C20A 0.038(2) 0.050(2) 0.108(4) 0.0014(17) 0.042(2) 0.008(2)
Si1B 0.0150(3) 0.0296(4) 0.0184(4) 0.0034(3) 0.0051(3) 0.0043(3)
Si2B 0.0147(3) 0.0260(4) 0.0212(4) -0.0020(3) 0.0045(3) 0.0010(3)
O1B 0.0174(9) 0.0316(9) 0.0118(8) -0.0034(7) 0.0024(7) -0.0009(7)
O2B 0.0294(10) 0.0216(9) 0.0132(9) 0.0027(7) 0.0068(7) 0.0022(7)
O3B 0.0220(10) 0.0224(10) 0.0619(15) -0.0048(8) 0.0085(10) 0.0044(10)
O4B 0.0169(9) 0.0259(9) 0.0188(9) 0.0013(7) 0.0053(7) -0.0037(7)
O5B 0.0144(9) 0.0299(10) 0.0282(10) 0.0010(7) 0.0042(7) 0.0088(8)
C1B 0.0125(11) 0.0270(13) 0.0167(12) -0.0002(10) 0.0024(9) 0.0025(10)
C2B 0.0158(12) 0.0193(11) 0.0143(11) -0.0014(9) 0.0036(9) -0.0017(9)
C3B 0.0187(12) 0.0181(11) 0.0118(11) 0.0004(9) 0.0034(9) 0.0004(9)
C4B 0.0195(13) 0.0214(12) 0.0195(13) 0.0018(10) 0.0068(10) 0.0000(10)
C5B 0.0171(12) 0.0252(12) 0.0159(12) 0.0001(10) 0.0063(9) -0.0009(10)
C6B 0.0122(12) 0.0274(13) 0.0203(13) -0.0007(10) 0.0041(9) 0.0042(10)
C7B 0.0168(13) 0.0211(12) 0.0283(14) -0.0036(10) 0.0042(10) 0.0019(10)
C8B 0.0177(13) 0.0222(12) 0.0287(14) 0.0010(10) 0.0078(10) 0.0042(10)
C9B 0.0353(18) 0.0355(16) 0.056(2) -0.0050(14) 0.0167(16) 0.0088(15)
C10B 0.0240(17) 0.110(3) 0.0315(18) 0.0074(19) 0.0000(14) 0.011(2)
C11B 0.0317(16) 0.0335(15) 0.0409(18) 0.0118(13) 0.0164(13) -0.0039(13)
C12B 0.109(4) 0.0295(19) 0.138(5) 0.002(2) 0.076(4) -0.013(2)
C13B 0.063(3) 0.096(3) 0.050(2) 0.024(2) -0.008(2) -0.038(2)
C14B 0.039(2) 0.071(3) 0.056(2) 0.0195(19) 0.0197(18) -0.009(2)
C15B 0.0339(17) 0.0456(18) 0.0361(17) -0.0077(14) 0.0016(14) -0.0100(14)
C16B 0.0276(16) 0.0386(16) 0.0360(17) -0.0027(13) 0.0079(13) 0.0110(13)
C17B 0.0229(14) 0.0315(14) 0.0353(16) 0.0012(12) 0.0113(12) 0.0017(12)
C18B 0.0319(17) 0.0423(18) 0.050(2) 0.0095(14) 0.0036(15) 0.0087(15)
C19B 0.069(3) 0.0369(17) 0.041(2) 0.0019(17) 0.0196(18) -0.0091(15)
C20B 0.0276(18) 0.049(2) 0.080(3) 0.0054(15) 0.0286(18) 0.0035(19)

loop_
_atom_type_symbol
_atom_type_description
_atom_type_scat_dispersion_real
_atom_type_scat_dispersion_imag
_atom_type_scat_source
C C 0.0033 0.0016 'International Tables Vol C Tables 4.2.6.8 and 6.1.1.4'
H H 0.0000 0.0000 'International Tables Vol C Tables 4.2.6.8 and 6.1.1.4'
O O 0.0106 0.0060 'International Tables Vol C Tables 4.2.6.8 and 6.1.1.4'
Si Si 0.0817 0.0704 'International Tables Vol C Tables 4.2.6.8 and 6.1.1.4'

loop_
_geom_angle_atom_site_label_1
_geom_angle_atom_site_label_2
_geom_angle_atom_site_label_3
_geom_angle
_geom_angle_publ_flag
O4A Si1A C9A 107.00(11) ?
O4A Si1A C10A 110.15(11) ?
C9A Si1A C10A 110.83(14) ?
O4A Si1A C11A 108.42(11) ?
C9A Si1A C11A 109.25(13) ?
C10A Si1A C11A 111.06(14) ?
O5A Si2A C15A 107.50(14) ?
O5A Si2A C16A 111.82(12) ?
C15A Si2A C16A 110.83(17) ?
O5A Si2A C17A 105.58(12) ?
C15A Si2A C17A 111.49(18) ?
C16A Si2A C17A 109.51(15) ?
C5A O1A C1A 110.69(18) ?
C3A O2A H2OA 109.5 ?
C7A O3A H3OA 109.5 ?
C2A O4A Si1A 130.26(15) ?
C6A O5A Si2A 126.29(16) ?
O1A C1A C2A 108.26(18) ?
O1A C1A C8A 111.10(19) ?
C2A C1A C8A 115.7(2) ?
O1A C1A H1A 107.1 ?
C2A C1A H1A 107.1 ?
C8A C1A H1A 107.1 ?
O4A C2A C3A 108.64(19) ?
O4A C2A C1A 109.89(18) ?
C3A C2A C1A 113.40(19) ?
O4A C2A H2A 108.3 ?
C3A C2A H2A 108.3 ?
C1A C2A H2A 108.3 ?
O2A C3A C2A 110.40(19) ?
O2A C3A C4A 106.68(18) ?
C2A C3A C4A 111.8(2) yes
O2A C3A H3A 109.3 ?
C2A C3A H3A 109.3 ?
C4A C3A H3A 109.3 ?
C3A C4A C5A 115.1(2) ?
C3A C4A H4A1 108.5 ?
C5A C4A H4A1 108.5 ?
C3A C4A H4A2 108.5 ?
C5A C4A H4A2 108.5 ?
H4A1 C4A H4A2 107.5 ?
O1A C5A C4A 110.23(19) ?
O1A C5A C6A 107.8(2) ?
C4A C5A C6A 118.2(2) ?
O1A C5A H5A 106.6 ?
C4A C5A H5A 106.6 ?
C6A C5A H5A 106.6 ?
O5A C6A C7A 111.9(2) ?
O5A C6A C5A 109.0(2) ?
C7A C6A C5A 111.6(2) ?
O5A C6A H6A 108.1 ?
C7A C6A H6A 108.1 ?
C5A C6A H6A 108.1 ?
O3A C7A C6A 111.8(2) ?
O3A C7A C8A 111.0(2) ?
C6A C7A C8A 109.2(2) yes
O3A C7A H7A 108.2 ?
C6A C7A H7A 108.2 ?
C8A C7A H7A 108.2 ?
C7A C8A C1A 114.7(2) ?
C7A C8A H8A1 108.6 ?
C1A C8A H8A1 108.6 ?
C7A C8A H8A2 108.6 ?
C1A C8A H8A2 108.6 ?
H8A1 C8A H8A2 107.6 ?
Si1A C9A H9A1 109.5 ?
Si1A C9A H9A2 109.5 ?
H9A1 C9A H9A2 109.5 ?
Si1A C9A H9A3 109.5 ?
H9A1 C9A H9A3 109.5 ?
H9A2 C9A H9A3 109.5 ?
Si1A C10A H0A1 109.5 ?
Si1A C10A H0A2 109.5 ?
H0A1 C10A H0A2 109.5 ?
Si1A C10A H0A3 109.5 ?
H0A1 C10A H0A3 109.5 ?
H0A2 C10A H0A3 109.5 ?
C13A C11A C14A 109.4(3) ?
C13A C11A C12A 109.6(3) ?
C14A C11A C12A 108.1(3) ?
C13A C11A Si1A 109.3(2) ?
C14A C11A Si1A 109.6(2) ?
C12A C11A Si1A 110.84(19) ?
C11A C12A H21A 109.5 ?
C11A C12A H22A 109.5 ?
H21A C12A H22A 109.5 ?
C11A C12A H23A 109.5 ?
H21A C12A H23A 109.5 ?
H22A C12A H23A 109.5 ?
C11A C13A H31A 109.5 ?
C11A C13A H32A 109.5 ?
H31A C13A H32A 109.5 ?
C11A C13A H33A 109.5 ?
H31A C13A H33A 109.5 ?
H32A C13A H33A 109.5 ?
C11A C14A H41A 109.5 ?
C11A C14A H42A 109.5 ?
H41A C14A H42A 109.5 ?
C11A C14A H43A 109.5 ?
H41A C14A H43A 109.5 ?
H42A C14A H43A 109.5 ?
Si2A C15A H51A 109.5 ?
Si2A C15A H52A 109.5 ?
H51A C15A H52A 109.5 ?
Si2A C15A H53A 109.5 ?
H51A C15A H53A 109.5 ?
H52A C15A H53A 109.5 ?
Si2A C16A H61A 109.5 ?
Si2A C16A H62A 109.5 ?
H61A C16A H62A 109.5 ?
Si2A C16A H63A 109.5 ?
H61A C16A H63A 109.5 ?
H62A C16A H63A 109.5 ?
C20A C17A C19A 108.3(3) ?
C20A C17A C18A 109.4(3) ?
C19A C17A C18A 109.4(3) ?
C20A C17A Si2A 111.0(2) ?
C19A C17A Si2A 109.5(2) ?
C18A C17A Si2A 109.2(3) ?
C17A C18A H81A 109.5 ?
C17A C18A H82A 109.5 ?
H81A C18A H82A 109.5 ?
C17A C18A H83A 109.5 ?
H81A C18A H83A 109.5 ?
H82A C18A H83A 109.5 ?
C17A C19A H91A 109.5 ?
C17A C19A H92A 109.5 ?
H91A C19A H92A 109.5 ?
C17A C19A H93A 109.5 ?
H91A C19A H93A 109.5 ?
H92A C19A H93A 109.5 ?
C17A C20A H04A 109.5 ?
C17A C20A H05A 109.5 ?
H04A C20A H05A 109.5 ?
C17A C20A H06A 109.5 ?
H04A C20A H06A 109.5 ?
H05A C20A H06A 109.5 ?
O4B Si1B C9B 109.33(13) ?
O4B Si1B C10B 110.71(13) ?
C9B Si1B C10B 108.41(19) ?
O4B Si1B C11B 104.05(12) ?
C9B Si1B C11B 112.78(15) ?
C10B Si1B C11B 111.52(18) ?
O5B Si2B C15B 109.05(13) ?
O5B Si2B C16B 110.93(12) ?
C15B Si2B C16B 110.96(15) ?
O5B Si2B C17B 105.20(11) ?
C15B Si2B C17B 110.50(15) ?
C16B Si2B C17B 110.04(14) ?
C5B O1B C1B 110.48(18) ?
C3B O2B H2OB 109.5 ?
C7B O3B H3OB 109.5 ?
C2B O4B Si1B 124.84(15) ?
C6B O5B Si2B 126.97(16) ?
O1B C1B C8B 110.58(19) ?
O1B C1B C2B 107.81(19) ?
C8B C1B C2B 117.4(2) ?
O1B C1B H1B 106.9 ?
C8B C1B H1B 106.9 ?
C2B C1B H1B 106.9 ?
O4B C2B C3B 109.00(19) ?
O4B C2B C1B 109.84(19) ?
C3B C2B C1B 113.35(19) ?
O4B C2B H2B 108.2 ?
C3B C2B H2B 108.2 ?
C1B C2B H2B 108.2 ?
O2B C3B C2B 110.38(19) ?
O2B C3B C4B 106.53(18) ?
C2B C3B C4B 111.4(2) yes
O2B C3B H3B 109.5 ?
C2B C3B H3B 109.5 ?
C4B C3B H3B 109.5 ?
C5B C4B C3B 114.3(2) ?
C5B C4B H4B1 108.7 ?
C3B C4B H4B1 108.7 ?
C5B C4B H4B2 108.7 ?
C3B C4B H4B2 108.7 ?
H4B1 C4B H4B2 107.6 ?
O1B C5B C4B 109.94(19) ?
O1B C5B C6B 108.6(2) ?
C4B C5B C6B 117.8(2) ?
O1B C5B H5B 106.6 ?
C4B C5B H5B 106.6 ?
C6B C5B H5B 106.6 ?
O5B C6B C7B 112.3(2) ?
O5B C6B C5B 108.1(2) ?
C7B C6B C5B 112.9(2) ?
O5B C6B H6B 107.8 ?
C7B C6B H6B 107.8 ?
C5B C6B H6B 107.8 ?
O3B C7B C6B 108.2(2) ?
O3B C7B C8B 111.6(2) ?
C6B C7B C8B 109.6(2) yes
O3B C7B H7B 109.1 ?
C6B C7B H7B 109.1 ?
C8B C7B H7B 109.1 ?
C7B C8B C1B 114.2(2) ?
C7B C8B H8B1 108.7 ?
C1B C8B H8B1 108.7 ?
C7B C8B H8B2 108.7 ?
C1B C8B H8B2 108.7 ?
H8B1 C8B H8B2 107.6 ?
Si1B C9B H9B1 109.5 ?
Si1B C9B H9B2 109.5 ?
H9B1 C9B H9B2 109.5 ?
Si1B C9B H9B3 109.5 ?
H9B1 C9B H9B3 109.5 ?
H9B2 C9B H9B3 109.5 ?
Si1B C10B H01B 109.5 ?
Si1B C10B H02B 109.5 ?
H01B C10B H02B 109.5 ?
Si1B C10B H03B 109.5 ?
H01B C10B H03B 109.5 ?
H02B C10B H03B 109.5 ?
C12B C11B C14B 110.1(3) ?
C12B C11B C13B 109.8(4) ?
C14B C11B C13B 108.0(3) ?
C12B C11B Si1B 108.8(2) ?
C14B C11B Si1B 110.4(2) ?
C13B C11B Si1B 109.7(2) ?
C11B C12B H21B 109.5 ?
C11B C12B H22B 109.5 ?
H21B C12B H22B 109.5 ?
C11B C12B H23B 109.5 ?
H21B C12B H23B 109.5 ?
H22B C12B H23B 109.5 ?
C11B C13B H31B 109.5 ?
C11B C13B H32B 109.5 ?
H31B C13B H32B 109.5 ?
C11B C13B H33B 109.5 ?
H31B C13B H33B 109.5 ?
H32B C13B H33B 109.5 ?
C11B C14B H41B 109.5 ?
C11B C14B H42B 109.5 ?
H41B C14B H42B 109.5 ?
C11B C14B H43B 109.5 ?
H41B C14B H43B 109.5 ?
H42B C14B H43B 109.5 ?
Si2B C15B H51B 109.5 ?
Si2B C15B H52B 109.5 ?
H51B C15B H52B 109.5 ?
Si2B C15B H53B 109.5 ?
H51B C15B H53B 109.5 ?
H52B C15B H53B 109.5 ?
Si2B C16B H61B 109.5 ?
Si2B C16B H62B 109.5 ?
H61B C16B H62B 109.5 ?
Si2B C16B H63B 109.5 ?
H61B C16B H63B 109.5 ?
H62B C16B H63B 109.5 ?
C19B C17B C18B 108.9(3) ?
C19B C17B C20B 109.3(3) ?
C18B C17B C20B 108.8(3) ?
C19B C17B Si2B 109.7(2) ?
C18B C17B Si2B 110.2(2) ?
C20B C17B Si2B 109.9(2) ?
C17B C18B H81B 109.5 ?
C17B C18B H82B 109.5 ?
H81B C18B H82B 109.5 ?
C17B C18B H83B 109.5 ?
H81B C18B H83B 109.5 ?
H82B C18B H83B 109.5 ?
C17B C19B H91B 109.5 ?
C17B C19B H92B 109.5 ?
H91B C19B H92B 109.5 ?
C17B C19B H93B 109.5 ?
H91B C19B H93B 109.5 ?
H92B C19B H93B 109.5 ?
C17B C20B H04B 109.5 ?
C17B C20B H05B 109.5 ?
H04B C20B H05B 109.5 ?
C17B C20B H06B 109.5 ?
H04B C20B H06B 109.5 ?
H05B C20B H06B 109.5 ?

loop_
_geom_bond_atom_site_label_1
_geom_bond_atom_site_label_2
_geom_bond_distance
_geom_bond_publ_flag
Si1A O4A 1.6570(18) ?
Si1A C9A 1.851(3) ?
Si1A C10A 1.862(3) ?
Si1A C11A 1.888(3) ?
Si2A O5A 1.6574(19) ?
Si2A C15A 1.860(3) ?
Si2A C16A 1.865(3) ?
Si2A C17A 1.879(3) ?
O1A C5A 1.434(3) ?
O1A C1A 1.441(3) ?
O2A C3A 1.436(3) yes
O2A H2OA 0.8400 ?
O3A C7A 1.432(3) yes
O3A H3OA 0.8400 ?
O4A C2A 1.420(3) ?
O5A C6A 1.408(3) ?
C1A C2A 1.531(3) ?
C1A C8A 1.534(3) ?
C1A H1A 1.0000 ?
C2A C3A 1.519(3) ?
C2A H2A 1.0000 ?
C3A C4A 1.530(3) ?
C3A H3A 1.0000 ?
C4A C5A 1.532(3) ?
C4A H4A1 0.9900 ?
C4A H4A2 0.9900 ?
C5A C6A 1.536(3) ?
C5A H5A 1.0000 ?
C6A C7A 1.519(4) ?
C6A H6A 1.0000 ?
C7A C8A 1.524(4) ?
C7A H7A 1.0000 ?
C8A H8A1 0.9900 ?
C8A H8A2 0.9900 ?
C9A H9A1 0.9800 ?
C9A H9A2 0.9800 ?
C9A H9A3 0.9800 ?
C10A H0A1 0.9800 ?
C10A H0A2 0.9800 ?
C10A H0A3 0.9800 ?
C11A C13A 1.531(4) ?
C11A C14A 1.537(4) ?
C11A C12A 1.544(4) ?
C12A H21A 0.9800 ?
C12A H22A 0.9800 ?
C12A H23A 0.9800 ?
C13A H31A 0.9800 ?
C13A H32A 0.9800 ?
C13A H33A 0.9800 ?
C14A H41A 0.9800 ?
C14A H42A 0.9800 ?
C14A H43A 0.9800 ?
C15A H51A 0.9800 ?
C15A H52A 0.9800 ?
C15A H53A 0.9800 ?
C16A H61A 0.9800 ?
C16A H62A 0.9800 ?
C16A H63A 0.9800 ?
C17A C20A 1.537(4) ?
C17A C19A 1.538(5) ?
C17A C18A 1.552(5) ?
C18A H81A 0.9800 ?
C18A H82A 0.9800 ?
C18A H83A 0.9800 ?
C19A H91A 0.9800 ?
C19A H92A 0.9800 ?
C19A H93A 0.9800 ?
C20A H04A 0.9800 ?
C20A H05A 0.9800 ?
C20A H06A 0.9800 ?
Si1B O4B 1.6570(18) ?
Si1B C9B 1.857(3) ?
Si1B C10B 1.862(3) ?
Si1B C11B 1.880(3) ?
Si2B O5B 1.6564(19) ?
Si2B C15B 1.858(3) ?
Si2B C16B 1.861(3) ?
Si2B C17B 1.887(3) ?
O1B C5B 1.445(3) ?
O1B C1B 1.445(3) ?
O2B C3B 1.434(3) yes
O2B H2OB 0.8400 ?
O3B C7B 1.429(3) yes
O3B H3OB 0.8400 ?
O4B C2B 1.420(3) ?
O5B C6B 1.412(3) ?
C1B C8B 1.529(3) ?
C1B C2B 1.530(3) ?
C1B H1B 1.0000 ?
C2B C3B 1.520(3) ?
C2B H2B 1.0000 ?
C3B C4B 1.530(3) ?
C3B H3B 1.0000 ?
C4B C5B 1.517(3) ?
C4B H4B1 0.9900 ?
C4B H4B2 0.9900 ?
C5B C6B 1.532(3) ?
C5B H5B 1.0000 ?
C6B C7B 1.522(4) ?
C6B H6B 1.0000 ?
C7B C8B 1.527(4) ?
C7B H7B 1.0000 ?
C8B H8B1 0.9900 ?
C8B H8B2 0.9900 ?
C9B H9B1 0.9800 ?
C9B H9B2 0.9800 ?
C9B H9B3 0.9800 ?
C10B H01B 0.9800 ?
C10B H02B 0.9800 ?
C10B H03B 0.9800 ?
C11B C12B 1.521(5) ?
C11B C14B 1.530(4) ?
C11B C13B 1.531(5) ?
C12B H21B 0.9800 ?
C12B H22B 0.9800 ?
C12B H23B 0.9800 ?
C13B H31B 0.9800 ?
C13B H32B 0.9800 ?
C13B H33B 0.9800 ?
C14B H41B 0.9800 ?
C14B H42B 0.9800 ?
C14B H43B 0.9800 ?
C15B H51B 0.9800 ?
C15B H52B 0.9800 ?
C15B H53B 0.9800 ?
C16B H61B 0.9800 ?
C16B H62B 0.9800 ?
C16B H63B 0.9800 ?
C17B C19B 1.533(5) ?
C17B C18B 1.537(4) ?
C17B C20B 1.536(4) ?
C18B H81B 0.9800 ?
C18B H82B 0.9800 ?
C18B H83B 0.9800 ?
C19B H91B 0.9800 ?
C19B H92B 0.9800 ?
C19B H93B 0.9800 ?
C20B H04B 0.9800 ?
C20B H05B 0.9800 ?
C20B H06B 0.9800 ?

loop_
_geom_hbond_atom_site_label_D
_geom_hbond_atom_site_label_H
_geom_hbond_atom_site_label_A
_geom_hbond_site_symmetry_A
_geom_hbond_distance_DH
_geom_hbond_distance_HA
_geom_hbond_distance_DA
_geom_hbond_angle_DHA
_geom_hbond_publ_flag
O2A H2OA O1A 4_565 0.84 2.05 2.841(2) 157 yes
O3A H3OA O2A 2_645 0.84 2.13 2.892(3) 151 yes
O2B H2OB O1B 4_565 0.84 1.92 2.740(2) 165 yes
O3B H3OB O2B 2_545 0.84 2.00 2.823(3) 167 yes

loop_
_geom_torsion_atom_site_label_1
_geom_torsion_atom_site_label_2
_geom_torsion_atom_site_label_3
_geom_torsion_atom_site_label_4
_geom_torsion
_geom_torsion_publ_flag
C9A Si1A O4A C2A -121.7(2) ?
C10A Si1A O4A C2A -1.2(2) ?
C11A Si1A O4A C2A 120.6(2) ?
C15A Si2A O5A C6A -119.1(2) ?
C16A Si2A O5A C6A 2.7(3) ?
C17A Si2A O5A C6A 121.8(2) ?
C5A O1A C1A C2A 67.9(2) ?
C5A O1A C1A C8A -60.2(2) ?
Si1A O4A C2A C3A 137.65(18) ?
Si1A O4A C2A C1A -97.8(2) ?
O1A C1A C2A O4A -178.33(18) ?
C8A C1A C2A O4A -52.9(3) ?
O1A C1A C2A C3A -56.5(2) ?
C8A C1A C2A C3A 68.9(3) ?
O4A C2A C3A O2A -77.1(2) ?
C1A C2A C3A O2A 160.38(18) ?
O4A C2A C3A C4A 164.26(19) ?
C1A C2A C3A C4A 41.8(3) ?
O2A C3A C4A C5A -158.3(2) ?
C2A C3A C4A C5A -37.6(3) ?
C1A O1A C5A C4A -63.7(2) ?
C1A O1A C5A C6A 66.7(2) ?
C3A C4A C5A O1A 48.0(3) ?
C3A C4A C5A C6A -76.7(3) ?
Si2A O5A C6A C7A 95.9(2) ?
Si2A O5A C6A C5A -140.09(18) ?
O1A C5A C6A O5A 173.38(18) ?
C4A C5A C6A O5A -60.8(3) ?
O1A C5A C6A C7A -62.5(3) ?
C4A C5A C6A C7A 63.3(3) ?
O5A C6A C7A O3A -63.7(3) ?
C5A C6A C7A O3A 173.8(2) ?
O5A C6A C7A C8A 173.02(19) ?
C5A C6A C7A C8A 50.5(3) ?
O3A C7A C8A C1A -167.8(2) ?
C6A C7A C8A C1A -44.1(3) ?
O1A C1A C8A C7A 48.9(3) ?
C2A C1A C8A C7A -75.0(3) ?
O4A Si1A C11A C13A 54.9(2) ?
C9A Si1A C11A C13A -61.4(2) ?
C10A Si1A C11A C13A 176.1(2) ?
O4A Si1A C11A C14A 174.8(2) ?
C9A Si1A C11A C14A 58.5(2) ?
C10A Si1A C11A C14A -64.1(2) ?
O4A Si1A C11A C12A -66.0(2) ?
C9A Si1A C11A C12A 177.7(2) ?
C10A Si1A C11A C12A 55.1(3) ?
O5A Si2A C17A C20A 177.5(3) ?
C15A Si2A C17A C20A 61.1(3) ?
C16A Si2A C17A C20A -61.9(3) ?
O5A Si2A C17A C19A -62.9(2) ?
C15A Si2A C17A C19A -179.4(2) ?
C16A Si2A C17A C19A 57.6(3) ?
O5A Si2A C17A C18A 56.9(3) ?
C15A Si2A C17A C18A -59.6(3) ?
C16A Si2A C17A C18A 177.4(2) ?
C9B Si1B O4B C2B -67.5(2) ?
C10B Si1B O4B C2B 51.9(3) ?
C11B Si1B O4B C2B 171.81(19) ?
C15B Si2B O5B C6B -106.0(2) ?
C16B Si2B O5B C6B 16.5(2) ?
C17B Si2B O5B C6B 135.4(2) ?
C5B O1B C1B C8B -62.1(2) ?
C5B O1B C1B C2B 67.4(2) ?
Si1B O4B C2B C3B 136.05(17) ?
Si1B O4B C2B C1B -99.2(2) ?
O1B C1B C2B O4B -178.86(18) ?
C8B C1B C2B O4B -53.3(3) ?
O1B C1B C2B C3B -56.7(3) ?
C8B C1B C2B C3B 68.9(3) ?
O4B C2B C3B O2B -75.6(2) ?
C1B C2B C3B O2B 161.75(19) ?
O4B C2B C3B C4B 166.24(19) ?
C1B C2B C3B C4B 43.6(3) ?
O2B C3B C4B C5B -160.9(2) ?
C2B C3B C4B C5B -40.5(3) ?
C1B O1B C5B C4B -64.8(2) ?
C1B O1B C5B C6B 65.3(2) ?
C3B C4B C5B O1B 50.6(3) ?
C3B C4B C5B C6B -74.5(3) ?
Si2B O5B C6B C7B 88.5(2) ?
Si2B O5B C6B C5B -146.30(18) ?
O1B C5B C6B O5B 176.30(18) ?
C4B C5B C6B O5B -58.0(3) ?
O1B C5B C6B C7B -58.9(3) ?
C4B C5B C6B C7B 66.8(3) ?
O5B C6B C7B O3B -67.6(3) ?
C5B C6B C7B O3B 169.9(2) ?
O5B C6B C7B C8B 170.5(2) ?
C5B C6B C7B C8B 48.0(3) ?
O3B C7B C8B C1B -164.3(2) ?
C6B C7B C8B C1B -44.5(3) ?
O1B C1B C8B C7B 51.8(3) ?
C2B C1B C8B C7B -72.4(3) ?
O4B Si1B C11B C12B -52.6(3) ?
C9B Si1B C11B C12B -171.0(3) ?
C10B Si1B C11B C12B 66.8(3) ?
O4B Si1B C11B C14B -173.6(2) ?
C9B Si1B C11B C14B 68.1(3) ?
C10B Si1B C11B C14B -54.2(3) ?
O4B Si1B C11B C13B 67.5(3) ?
C9B Si1B C11B C13B -50.9(3) ?
C10B Si1B C11B C13B -173.1(3) ?
O5B Si2B C17B C19B -66.8(2) ?
C15B Si2B C17B C19B 175.7(2) ?
C16B Si2B C17B C19B 52.8(2) ?
O5B Si2B C17B C18B 53.1(2) ?
C15B Si2B C17B C18B -64.5(3) ?
C16B Si2B C17B C18B 172.6(2) ?
O5B Si2B C17B C20B 173.0(2) ?
C15B Si2B C17B C20B 55.5(3) ?
C16B Si2B C17B C20B -67.4(3) ?
C1A C2A O2A H2OA -146.1 yes
C6A C7A O3A H3OA -71.1 yes
C1A C2A O4A Si1A -97.8(2) yes
C2A O4A Si1A C9A -121.7(2) yes
C2A O4A Si1A C10A -1.2(2) yes
C2A O4A Si1A C11A 120.6(2) yes
O4A Si1A C11A C12A -66.0(2) ?
O4A Si1A C11A C13A 54.9(2) ?
O4A Si1A C11A C14A 174.8(2) ?
C5A C6A O5A Si2A -140.1(2) yes
C6A O5A Si2A C15A -119.1(2) yes
C6A O5A Si2A C16A 2.7(3) yes
C6A O5A Si2A C17A 121.8(2) yes
O5A Si2A C17A C18A 56.9(3) ?
O5A Si2A C17A C19A -62.9(2) ?
O5A Si2A C17A C20A 177.5(3) ?
C1B C2B O2B H2OB -141.0 yes
C6B C7B O3B H3OB -136.6 yes
C1B C2B O4B Si1B -99.2(2) yes
C2B O4B Si1B C9B -67.5(2) yes
C2B O4B Si1B C10B 51.9(3) yes
C2B O4B Si1B C11B 171.8(2) yes
O4B Si1B C11B C12B -52.6(3) ?
O4B Si1B C11B C13B 67.5(3) ?
O4B Si1B C11B C14B -173.6(2) ?
C5B C6B O5B Si2B -146.3(2) yes
C6B O5B Si2B C15B -106.0(2) yes
C6B O5B Si2B C16B 16.5(2) yes
C6B O5B Si2B C17B 135.4(2) yes
O5B Si2B C17B C18B 53.1(2) ?
O5B Si2B C17B C19B -66.8(2) ?
O5B Si2B C17B C20B 173.0(2) ?
